data_2003380
loop_
_publ_author_name
'Saviano, M.'
'Rossi, F.'
'Filizola, M.'
'Di Blasio, B.'
'Pedone, C.'

_publ_section_title
;
 [Aib^5,6^-<small>D</small>-Ala^8^]-Cyclolinopeptide A, Grown from a
 Benzene/Acetonitrile Mixture
;
_journal_issue 4
_journal_name_full 'Acta Crystallographica Section C'
_journal_page_first 663
_journal_page_last 666
_journal_paper_doi 10.1107/S0108270194006864
_journal_volume 51
_journal_year 1995
_chemical_compound_source ' Slow evaporation from benzene and acetonitrile solution'
_chemical_formula_moiety 'C50 H71 N9 O9,C2 H3 N1,2(H2 O1)'
_chemical_formula_sum 'C52 H78 N10 O11'
_chemical_formula_weight 1019.2
_space_group_IT_number 19
_symmetry_cell_setting orthorhombic
_symmetry_space_group_name_Hall 'P 2ac 2ab'
_symmetry_space_group_name_H-M 'P 21 21 21'
_atom_type_scat_source IntTabIV
_cell_angle_alpha 90
_cell_angle_beta 90
_cell_angle_gamma 90
_cell_formula_units_Z 4
_cell_length_a 29.835(5)
_cell_length_b 19.784(2)
_cell_length_c 9.913(1)
_cell_measurement_reflns_used 25
_cell_measurement_temperature 293
_cell_measurement_theta_max 24
_cell_measurement_theta_min 20
_cell_volume 5851.2(13)
_diffrn_measurement_device 'Enraf-Nonius CAD-4'
_diffrn_measurement_method \w-2\q
_diffrn_radiation_type CuK\a
_diffrn_radiation_wavelength 1.54056
_diffrn_reflns_limit_h_max 36
_diffrn_reflns_limit_h_min 0
_diffrn_reflns_limit_k_max 24
_diffrn_reflns_limit_k_min 0
_diffrn_reflns_limit_l_max 12
_diffrn_reflns_limit_l_min 0
_diffrn_reflns_number 5786
_diffrn_reflns_theta_max 70
_diffrn_standards_decay_% 3
_diffrn_standards_interval_time 60
_diffrn_standards_number 2
_exptl_absorpt_coefficient_mu 0.573
_exptl_absorpt_correction_type none
_exptl_crystal_colour Colourless
_exptl_crystal_density_diffrn 1.157
_exptl_crystal_description Needle
_exptl_crystal_size_max 0.5
_exptl_crystal_size_mid 0.4
_exptl_crystal_size_min 0.2
_refine_diff_density_max 0.36
_refine_diff_density_min -0.20
_refine_ls_extinction_method none
_refine_ls_goodness_of_fit_obs 2.18
_refine_ls_hydrogen_treatment noref
_refine_ls_number_parameters 658
_refine_ls_number_reflns 4162
_refine_ls_R_factor_obs 0.068
_refine_ls_shift/esd_max 0.19
_refine_ls_structure_factor_coef F
_refine_ls_weighting_details 'w = 1/\s^2^(F~o~)'
_refine_ls_weighting_scheme calc
_refine_ls_wR_factor_obs 0.071
_reflns_number_observed 4162
_reflns_number_total 5754
_reflns_observed_criterion I>=3.0\s(I)
_cod_data_source_file na1092.cif
_cod_data_source_block na1092a
_cod_depositor_comments
;
The following automatic conversions were performed:

'_refine_ls_weighting_scheme' value 'w = 1/\s^2^(F~o~)' was changed
to 'calc'. New tag '_refine_ls_weighting_details' was created. The
value of the new tag was set to 'w = 1/\s^2^(F~o~)'.

Automatic conversion script
Id: cif_fix_values 3143 2015-03-26 13:38:13Z robertas 
;
_cod_original_cell_volume 5851.0(10)
_cod_database_code 2003380

loop_
_symmetry_equiv_pos_as_xyz
x,y,z
1/2-x,-y,1/2+z
-x,1/2+y,1/2-z
1/2+x,1/2-y,-z

loop_
_atom_site_label
_atom_site_fract_x
_atom_site_fract_y
_atom_site_fract_z
_atom_site_B_iso_or_equiv
N1 .1449(1) .3088(2) .7989(5) 3.53(8)
C1a .1658(2) .3619(3) .7220(7) 3.89(8)
C1b .1448(2) .4273(4) .7809(9) 5.29(9)
C1g .1289(4) .4065(5) .9198(11) 8.71(9)
C1d .1172(2) .3349(4) .9105(8) 5.07(9)
C1 .2175(2) .3616(3) .7450(7) 3.90(8)
O1 .2337(1) .3342(2) .8429(5) 5.12(8)
N2 .2421(2) .3952(3) .6528(6) 4.01(8)
C2a .2256(2) .4382(3) .5431(7) 4.26(8)
C2b .2634(3) .4901(4) .5290(9) 6.08(9)
C2g .3047(2) .4507(4) .5628(8) 5.69(9)
C2d .2910(2) .4051(4) .6791(9) 5.29(9)
C2 .2164(2) .4019(3) .4111(7) 4.15(8)
O2 .1939(2) .4318(3) .3261(6) 6.92(8)
N3 .2329(2) .3415(3) .3910(5) 3.85(8)
C3a .2276(2) .3081(3) .2621(6) 4.17(8)
C3b .2704(2) .2693(4) .2205(8) 5.22(9)
C3g .3100(2) .3155(4) .2002(7) 4.32(8)
C31d .3440(3) .3187(5) .2978(8) 5.96(9)
C32d .3137(2) .3551(4) .0867(8) 5.20(9)
C31e .3804(3) .3634(5) .2794(10) 7.13(9)
C32e .3505(3) .3978(4) .0698(9) 6.02(9)
C3z .3839(3) .4003(4) .1673(10) 6.62(9)
C3 .1881(2) .2591(3) .2571(7) 4.28(8)
O3 .1645(2) .2550(3) .1562(5) 6.15(8)
N4 .1809(2) .2214(3) .3677(5) 3.72(8)
C4a .1485(2) .1662(3) .3668(6) 3.66(8)
C4b .1667(2) .1054(4) .4398(7) 4.65(8)
C4g .2024(3) .0702(4) .3586(7) 4.98(9)
C41d .2465(3) .0920(4) .3616(9) 6.14(9)
C42d .1912(3) .0175(4) .2720(9) 6.80(9)
C41e .2794(3) .0629(5) .2771(11) 7.99(9)
C42e .2244(4) -.0123(5) .1875(10) 7.92(9)
C4z .2656(4) .0129(6) .1948(10) 8.56(9)
C4 .1026(2) .1900(3) .4185(6) 3.83(8)
O4 .0828(1) .1623(2) .5128(4) 4.03(7)
N5 .0854(2) .2407(3) .3483(6) 4.39(8)
C5a .0425(2) .2726(3) .3824(7) 4.51(8)
C51b .0478(3) .3120(4) .5140(8) 6.02(9)
C52b .0291(3) .3211(4) .2668(9) 6.25(9)
C5 .0054(2) .2189(4) .3928(7) 4.43(8)
O5 -.0231(1) .2209(3) .4837(5) 5.35(7)
N6 .0060(2) .1715(3) .2971(5) 4.41(8)
C6a -.0286(2) .1196(4) .2799(7) 5.42(8)
C61b -.0108(3) .0674(5) .1770(8) 7.17(9)
C62b -.0706(3) .1511(6) .2290(10) 8.44(9)
C6 -.0369(2) .0802(4) .4108(7) 4.59(8)
O6 -.0729(1) .0520(3) .4306(5) 6.15(8)
N7 -.0016(2) .0714(3) .4910(5) 3.83(8)
C7a -.0038(2) .0297(3) .6098(6) 4.11(8)
C7b .0256(3) -.0336(4) .5985(7) 5.20(9)
C71g .0739(3) -.0161(4) .5803(9) 6.60(9)
C72g .0082(3) -.0772(4) .4835(9) 6.42(9)
C7d .1059(4) -.0767(7) .5903(14) 11.90(9)
C7 .0045(2) .0701(4) .7383(6) 4.27(8)
O7 .0130(2) .0410(3) .8453(5) 6.18(8)
N8 .0013(2) .1374(3) .7307(5) 3.84(8)
C8a .0030(2) .1776(4) .8551(6) 4.36(8)
C8b -.0175(3) .2453(5) .8342(8) 6.45(9)
C8 .0511(2) .1856(3) .9106(6) 4.17(8)
O8 .0559(1) .1977(3) 1.0309(4) 5.47(7)
N9 .0849(2) .1827(3) .8214(5) 3.72(8)
C9a .1318(2) .1906(3) .8609(6) 3.70(8)
C9b .1576(2) .1244(3) .8583(7) 4.52(8)
C91g .1338(3) .0709(4) .9399(8) 5.99(9)
C92g .2047(3) .1348(4) .9140(9) 6.59(9)
C9 .1523(2) .2439(3) .7698(6) 3.39(8)
O9 .1753(1) .2289(2) .6694(4) 4.31(7)
O1w -.1038(3) -.0373(5) .2096(10) 13.40(9)
O2w .0853(5) -.1128(9) .0163(16) 28.05(9)
N1s .2325(3) -.2352(4) .0743(7) 7.42(9)
C1s .1988(5) -.2207(9) .1669(14) 16.93(9)
C2s .1783(6) -.2027(9) .3164(15) 18.13(9)
H1 .1599 .3593 .6264 ?
H2 .1194 .4420 .7264 ?
H3 .1660 .4632 .7812 ?
H4 .1046 .4362 .9531 ?
H5 .1532 .4140 .9873 ?
H6 .1208 .3099 .9923 ?
H7 .0844 .3302 .8882 ?
H8 .1963 .4586 .5638 ?
H9 .2590 .5268 .5895 ?
H10 .2639 .5072 .4387 ?
H11 .3292 .4798 .5859 ?
H12 .3145 .4235 .4863 ?
H13 .3081 .3627 .6787 ?
H14 .2980 .4263 .7650 ?
H15 .2494 .3194 .4593 ?
H16 .2202 .3435 .1982 ?
H17 .2642 .2453 .1393 ?
H18 .2767 .2379 .2906 ?
H19 .3413 .2924 .3787 ?
H20 .4033 .3670 .3463 ?
H21 .4107 .4270 .1497 ?
H22 .3527 .4286 -.0085 ?
H23 .2896 .3542 0.0208 ?
H24 .1963 .2321 .4489 ?
H25 .1435 .1485 .2756 ?
H26 .1422 .0738 .4582 ?
H27 .1782 .1195 .5244 ?
H28 .2550 .1251 .4269 ?
H29 .3109 .0781 .2760 ?
H30 .2874 -.0088 .1363 ?
H31 .2154 -.0490 .1212 ?
H32 .1601 .0026 .2687 ?
H33 .1016 .2578 .2715 ?
H34 .0205 .3349 .5385 ?
H35 .0571 .2844 .5853 ?
H36 .0703 .3479 .5026 ?
H37 .0020 .3434 .2852 ?
H38 .0524 .3548 .2546 ?
H39 .0268 .2962 .1850 ?
H40 .0310 .1698 .2353 ?
H41 -.0325 .0323 .1613 ?
H42 -.0034 .0872 .0920 ?
H43 .0159 .0457 .2113 ?
H44 -.0941 .1182 .2241 ?
H45 -.0813 .1823 .3055 ?
H46 -.0681 .1765 .1546 ?
H47 .0255 .0946 .4681 ?
H48 -.0326 .0097 .6141 ?
H49 .0244 -.0578 .6848 ?
H50 .0854 .0174 .6377 ?
H51 .0793 .0007 .4859 ?
H52 .0281 -.1168 .4763 ?
H53 -.0202 -.0901 .4977 ?
H54 .0123 -.0521 .4021 ?
H55 .1346 -.0770 .5804 ?
H56 .0994 -.1016 .6847 ?
H57 .0933 -.1182 .5328 ?
H58 .0000 .1590 .6454 ?
H59 -.0152 .1555 .9195 ?
H60 -.0167 .2709 .9141 ?
H61 -.0009 .2692 .7650 ?
H62 -.0476 .2409 .8035 ?
H63 .0785 .1762 .7273 ?
H64 .1314 .2027 .9552 ?
H65 .1610 .1076 .7640 ?
H66 .1491 .0270 .9432 ?
H67 .1320 .0845 1.0364 ?
H68 .1037 .0621 .9129 ?
H69 .2219 .0952 .9109 ?
H70 .2194 .1702 .8655 ?
H71 .2016 .1493 1.0065 ?

loop_
_geom_angle_atom_site_label_1
_geom_angle_atom_site_label_2
_geom_angle_atom_site_label_3
_geom_angle
_geom_angle_publ_flag
C1a N1 C1d 112.7(10) no
C1a N1 C9 121.1(10) no
C1d N1 C9 126.2(10) no
N1 C1a C1b 103.6(10) no
N1 C1a C1 110.3(10) no
C1b C1a C1 110.4(10) no
C1a C1b C1g 104.0(12) no
C1b C1g C1d 106.3(15) no
N1 C1d C1g 104.5(12) no
C1a C1 O1 120.8(11) no
C1a C1 N2 116.0(11) no
O1 C1 N2 123.1(12) no
C1 N2 C2a 127.3(11) no
C1 N2 C2d 118.6(11) no
C2a N2 C2d 112.4(10) no
N2 C2a C2b 102.0(11) no
N2 C2a C2 115.1(11) no
C2b C2a C2 111.8(11) no
C2a C2b C2g 103.7(12) no
C2b C2g C2d 105.0(12) no
N2 C2d C2g 102.0(11) no
C2a C2 O2 117.5(12) no
C2a C2 N3 119.7(11) no
O2 C2 N3 122.8(12) no
C2 N3 C3a 120.7(11) no
N3 C3a C3b 111.8(11) no
N3 C3a C3 113.8(10) no
C3b C3a C3 108.4(11) no
C3a C3b C3g 112.5(11) no
C3b C3g C31d 120.2(12) no
C3b C3g C32d 121.1(12) no
C31d C3g C32d 118.7(13) no
C3g C31d C31e 119.7(14) no
C31d C31e C3z 120.7(16) no
C31e C3z C32e 120.3(16) no
C61b C6a C62b 110.2(13) no
C62b C6a C6 111.3(13) no
C6a C6 N7 116.4(12) no
C6 N7 C7a 121.9(11) no
N7 C7a C7 112.1(10) no
C3z C32e C32d 120.2(15) no
C3g C32d C32e 120.4(13) no
C3a C3 O3 120.7(12) no
C3a C3 N4 116.7(11) no
O3 C3 N4 122.6(12) no
C3 N4 C4a 121.0(10) no
N4 C4a C4b 110.8(10) no
N4 C4a C4 111.1(10) no
C4b C4a C4 114.0(10) no
C4a C4b C4g 111.6(11) no
C4b C4g C41d 121.2(13) no
C4b C4g C42d 120.4(13) no
C41d C4g C42d 118.3(14) no
C4g C41d C41e 121.4(15) no
C41d C41e C4z 116.5(18) no
C41e C4z C42e 126.(2) no
C4z C42e C42d 117.2(18) no
C4g C42d C42e 120.4(16) no
C4a C4 O4 122.9(11) no
C4a C4 N5 113.7(11) no
O4 C4 N5 123.4(12) no
C4 N5 C5a 122.9(11) no
N5 C5a C51b 109.0(11) no
N5 C5a C52b 108.8(11) no
N5 C5a C5 110.3(11) no
C51b C5a C52b 110.0(12) no
C51b C5a C5 111.7(11) no
C52b C5a C5 106.9(11) no
C5a C5 O5 121.4(12) no
C5a C5 N6 115.4(11) no
O5 C5 N6 123.2(12) no
C5 N6 C6a 124.5(11) no
N6 C6a C61b 107.6(12) no
N6 C6a C62b 109.8(13) no
N6 C6a C6 111.8(11) no
C61b C6a C6 106.0(12) no
C6a C6 O6 120.5(12) no
O6 C6 N7 122.5(13) no
N7 C7a C7b 112.5(11) no
C7b C7a C7 113.3(11) no
C7a C7b C71g 111.9(12) no
C71g C7b C72g 111.7(13) no
C7a C7 O7 120.6(12) no
O7 C7 N8 121.8(12) no
N8 C8a C8b 110.8(11) no
C8b C8a C8 109.9(11) no
C8a C8 N9 117.3(11) no
C8 N9 C9a 122.5(10) no
N9 C9a C9 107.5(9) no
C9a C9b C91g 110.9(11) no
C91g C9b C92g 109.6(12) no
N1 C9 O9 119.6(11) no
N1S C1S C2S 156.(3) no
C7a C7b C72g 108.8(12) no
C7b C71g C7d 114.3(15) no
C7a C7 N8 117.6(11) no
C7 N8 C8a 119.3(10) no
N8 C8a C8 112.8(10) no
C8a C8 O8 118.4(11) no
O8 C8 N9 124.2(12) no
N9 C9a C9b 112.8(10) no
C9b C9a C9 112.6(10) no
C9a C9b C92g 110.2(11) no
N1 C9 C9a 118.2(10) no
C9a C9 O9 122.1(10) no

loop_
_geom_bond_atom_site_label_1
_geom_bond_atom_site_label_2
_geom_bond_distance
_geom_bond_publ_flag
N1 C1a 1.440(9) no
N1 C1d 1.474(10) no
N1 C9 1.335(9) no
C1a C1b 1.551(11) no
C1a C1 1.561(10) no
C1b C1g 1.513(15) no
C1g C1d 1.463(14) no
C1 O1 1.212(9) no
C1 N2 1.347(9) no
N2 C2a 1.467(10) no
N2 C2d 1.493(10) no
C2a C2b 1.532(12) no
C2a C2 1.518(10) no
C2b C2g 1.494(13) no
C2g C2d 1.519(12) no
C2 O2 1.229(10) no
C2 N3 1.307(10) no
N3 C3a 1.448(9) no
C41e C4z 1.347(16) no
C4z C42e 1.327(19) no
C42e C42d 1.425(16) no
C4 O4 1.234(8) no
C4 N5 1.323(10) no
N5 C5a 1.467(10) no
C5a C51b 1.529(11) no
C5a C52b 1.547(12) no
C5a C5 1.538(11) no
C5 O5 1.239(9) no
C5 N6 1.334(10) no
N6 C6a 1.466(11) no
C6a C61b 1.546(13) no
C6a C62b 1.486(14) no
C6a C6 1.534(11) no
C6 O6 1.226(10) no
C6 N7 1.332(10) no
N7 C7a 1.439(9) no
N1s C1s 1.390(18) no
C3a C3b 1.546(11) no
C3a C3 1.527(11) no
C3b C3g 1.507(11) no
C3g C31d 1.404(11) no
C3g C32d 1.375(11) no
C31d C31e 1.411(14) no
C31e C3z 1.334(15) no
C3z C32e 1.389(13) no
C32e C32d 1.396(12) no
C3 O3 1.225(9) no
C3 N4 1.343(9) no
N4 C4a 1.459(9) no
C4a C4b 1.506(10) no
C4a C4 1.536(10) no
C4b C4g 1.504(12) no
C4g C41d 1.385(13) no
C4g C42d 1.392(12) no
C41d C41e 1.412(14) no
C7a C7b 1.534(11) no
C7a C7 1.524(10) no
C7b C71g 1.493(13) no
C7b C72g 1.521(12) no
C71g C7d 1.536(17) no
C7 O7 1.232(9) no
C7 N8 1.337(10) no
N8 C8a 1.469(9) no
C8a C8b 1.488(13) no
C8a C8 1.543(11) no
C8 O8 1.225(8) no
C8 N9 1.343(9) no
N9 C9a 1.462(9) no
C9a C9b 1.520(11) no
C9a C9 1.517(10) no
C9b C91g 1.511(12) no
C9b C92g 1.524(13) no
C9 O9 1.245(8) no
C1s C2s 1.64(2) no
